data_4110357
loop_
_publ_author_name
'Douglas B. Grotjahn'
'Yi Gong'
'Lev Zakharov'
'James A. Golen'
'Arnold L. Rheingold'

_publ_section_title
;
 Changes in Coordination of Sterically Demanding Hybrid
 Imidazolylphosphine Ligands on Pd(0) and Pd(II)
;
_journal_name_full 'Journal of the American Chemical Society'
_journal_page_first 438
_journal_page_last 453
_journal_paper_doi 10.1021/ja054779u
_journal_volume 128
_journal_year 2006
_chemical_formula_sum 'C34 H59 I N4 P2 Pd'
_chemical_formula_weight 819.09
_chemical_name_systematic
; 
 ? 
;
_space_group_IT_number 14
_symmetry_cell_setting monoclinic
_symmetry_space_group_name_Hall '-P 2ybc'
_symmetry_space_group_name_H-M 'P 1 21/c 1'
_atom_sites_solution_hydrogens geom
_atom_sites_solution_primary direct
_atom_sites_solution_secondary difmap
_audit_creation_method SHELXL-97
_cell_angle_alpha 90.00
_cell_angle_beta 97.0240(10)
_cell_angle_gamma 90.00
_cell_formula_units_Z 4
_cell_length_a 14.3428(10)
_cell_length_b 10.4371(7)
_cell_length_c 26.6199(19)
_cell_measurement_reflns_used 5281
_cell_measurement_temperature 218(2)
_cell_measurement_theta_max 28.15
_cell_measurement_theta_min 2.42
_cell_volume 3955.0(5)
_computing_cell_refinement 'Bruker SMART'
_computing_data_collection 'Bruker SMART'
_computing_data_reduction 'Bruker SAINT'
_computing_molecular_graphics 'Bruker SHELXTL'
_computing_publication_material 'Bruker SHELXTL'
_computing_structure_refinement 'SHELXL-97 (Sheldrick, 1997)'
_computing_structure_solution 'SHELXS-97 (Sheldrick, 1990)'
_diffrn_ambient_temperature 218(2)
_diffrn_measured_fraction_theta_full 0.968
_diffrn_measured_fraction_theta_max 0.968
_diffrn_measurement_device_type 'CCD area detector'
_diffrn_measurement_method 'phi and omega scans'
_diffrn_radiation_monochromator graphite
_diffrn_radiation_source 'fine-focus sealed tube'
_diffrn_radiation_type MoK\a
_diffrn_radiation_wavelength 0.71073
_diffrn_reflns_av_R_equivalents 0.0382
_diffrn_reflns_av_sigmaI/netI 0.0532
_diffrn_reflns_limit_h_max 19
_diffrn_reflns_limit_h_min -19
_diffrn_reflns_limit_k_max 13
_diffrn_reflns_limit_k_min -13
_diffrn_reflns_limit_l_max 35
_diffrn_reflns_limit_l_min -33
_diffrn_reflns_number 28863
_diffrn_reflns_theta_full 28.29
_diffrn_reflns_theta_max 28.29
_diffrn_reflns_theta_min 1.54
_exptl_absorpt_coefficient_mu 1.357
_exptl_absorpt_correction_T_max 0.8992
_exptl_absorpt_correction_T_min 0.6129
_exptl_absorpt_correction_type SADABS/empirical
_exptl_crystal_colour COLORLESS
_exptl_crystal_density_diffrn 1.376
_exptl_crystal_density_meas 0
_exptl_crystal_description PRISMS
_exptl_crystal_F_000 1680
_exptl_crystal_size_max 0.40
_exptl_crystal_size_mid 0.15
_exptl_crystal_size_min 0.08
_refine_diff_density_max 1.718
_refine_diff_density_min -0.806
_refine_diff_density_rms 0.078
_refine_ls_extinction_method none
_refine_ls_goodness_of_fit_ref 1.028
_refine_ls_hydrogen_treatment mixed
_refine_ls_matrix_type full
_refine_ls_number_parameters 398
_refine_ls_number_reflns 9506
_refine_ls_number_restraints 0
_refine_ls_restrained_S_all 1.028
_refine_ls_R_factor_all 0.0598
_refine_ls_R_factor_gt 0.0388
_refine_ls_shift/su_max 0.235
_refine_ls_shift/su_mean 0.011
_refine_ls_structure_factor_coef Fsqd
_refine_ls_weighting_details 'calc w=1/[\s^2^(Fo^2^)+(0.0416P)^2^+0.9540P] where P=(Fo^2^+2Fc^2^)/3'
_refine_ls_weighting_scheme calc
_refine_ls_wR_factor_gt 0.0920
_refine_ls_wR_factor_ref 0.1004
_reflns_number_gt 6927
_reflns_number_total 9506
_reflns_threshold_expression >2sigma(I)
_cod_data_source_file ja054779usi20050716_085033.cif
_cod_data_source_block grot81
_cod_database_code 4110357

loop_
_symmetry_equiv_pos_as_xyz
'x, y, z'
'-x, y+1/2, -z+1/2'
'-x, -y, -z'
'x, -y-1/2, z-1/2'

loop_
_atom_site_label
_atom_site_type_symbol
_atom_site_fract_x
_atom_site_fract_y
_atom_site_fract_z
_atom_site_U_iso_or_equiv
_atom_site_adp_type
_atom_site_occupancy
_atom_site_symmetry_multiplicity
_atom_site_calc_flag
_atom_site_refinement_flags
_atom_site_disorder_assembly
_atom_site_disorder_group
Pd1 Pd 0.626282(14) 0.75129(2) 0.171531(9) 0.03558(7) Uani 1 1 d . . .
I1 I 0.556104(15) 0.95297(2) 0.217434(10) 0.05601(9) Uani 1 1 d . . .
N1 N 0.71957(18) 0.7702(3) 0.31919(11) 0.0465(7) Uani 1 1 d . . .
N2 N 0.85171(17) 0.8720(3) 0.31035(10) 0.0461(6) Uani 1 1 d . . .
N3 N 0.33543(17) 0.7847(3) 0.15112(10) 0.0424(6) Uani 1 1 d . . .
N4 N 0.33282(16) 0.8697(3) 0.07479(10) 0.0437(6) Uani 1 1 d . . .
P1 P 0.77327(5) 0.76770(8) 0.22030(3) 0.0420(2) Uani 1 1 d . . .
P2 P 0.50357(5) 0.75724(9) 0.10497(3) 0.0427(2) Uani 1 1 d . . .
C1 C 0.7793(2) 0.8087(3) 0.28678(12) 0.0425(7) Uani 1 1 d . . .
C2 C 0.7560(2) 0.8138(4) 0.36615(13) 0.0519(9) Uani 1 1 d . . .
H2B H 0.7296 0.8036 0.3965 0.062 Uiso 1 1 calc R . .
C3 C 0.8382(2) 0.8750(3) 0.36030(13) 0.0464(8) Uani 1 1 d . A .
C4 C 0.9101(3) 0.9330(4) 0.40021(14) 0.0553(9) Uani 1 1 d . . .
C5 C 0.8684(4) 0.9478(6) 0.44966(17) 0.1011(18) Uani 1 1 d . A .
H5A H 0.8481 0.8648 0.4606 0.152 Uiso 1 1 calc R . .
H5B H 0.8151 1.0055 0.4447 0.152 Uiso 1 1 calc R . .
H5C H 0.9156 0.9826 0.4753 0.152 Uiso 1 1 calc R . .
C6 C 0.9925(3) 0.8424(5) 0.40843(19) 0.0902(15) Uani 1 1 d . A .
H6A H 0.9720 0.7611 0.4209 0.135 Uiso 1 1 calc R . .
H6B H 1.0407 0.8788 0.4330 0.135 Uiso 1 1 calc R . .
H6C H 1.0177 0.8289 0.3767 0.135 Uiso 1 1 calc R . .
C7 C 0.9499(15) 1.0598(15) 0.3800(9) 0.087(5) Uani 0.70(5) 1 d P A 1
H7A H 0.8998 1.1224 0.3739 0.130 Uiso 0.70(5) 1 calc PR A 1
H7B H 0.9757 1.0427 0.3487 0.130 Uiso 0.70(5) 1 calc PR A 1
H7C H 0.9989 1.0932 0.4049 0.130 Uiso 0.70(5) 1 calc PR A 1
C7A C 0.918(4) 1.060(5) 0.389(2) 0.116(17) Uani 0.30(5) 1 d P A 2
H7AA H 0.8731 1.1092 0.4048 0.173 Uiso 0.30(5) 1 calc PR A 2
H7AB H 0.9065 1.0712 0.3523 0.173 Uiso 0.30(5) 1 calc PR A 2
H7AC H 0.9813 1.0891 0.4007 0.173 Uiso 0.30(5) 1 calc PR A 2
C8 C 0.6344(2) 0.6916(4) 0.31002(15) 0.0629(10) Uani 1 1 d . . .
H8A H 0.6217 0.6719 0.2742 0.094 Uiso 1 1 calc R . .
H8B H 0.5816 0.7383 0.3206 0.094 Uiso 1 1 calc R . .
H8C H 0.6434 0.6126 0.3292 0.094 Uiso 1 1 calc R . .
C9 C 0.8429(2) 0.8981(4) 0.19636(14) 0.0579(10) Uani 1 1 d . . .
H9A H 0.9049 0.8982 0.2173 0.070 Uiso 1 1 calc R . .
C10 C 0.8602(3) 0.8684(5) 0.14217(16) 0.0852(14) Uani 1 1 d . . .
H10A H 0.8972 0.9366 0.1297 0.128 Uiso 1 1 calc R . .
H10B H 0.8006 0.8617 0.1209 0.128 Uiso 1 1 calc R . .
H10C H 0.8940 0.7880 0.1415 0.128 Uiso 1 1 calc R . .
C11 C 0.8013(3) 1.0307(4) 0.20037(17) 0.0707(12) Uani 1 1 d . . .
H11A H 0.8420 1.0936 0.1874 0.106 Uiso 1 1 calc R . .
H11B H 0.7955 1.0495 0.2355 0.106 Uiso 1 1 calc R . .
H11C H 0.7397 1.0339 0.1808 0.106 Uiso 1 1 calc R . .
C12 C 0.8539(2) 0.6276(4) 0.22415(14) 0.0581(10) Uani 1 1 d . . .
H12A H 0.8506 0.5903 0.1898 0.070 Uiso 1 1 calc R . .
C13 C 0.9577(3) 0.6586(5) 0.24169(18) 0.0817(14) Uani 1 1 d . . .
H13A H 0.9945 0.5805 0.2425 0.123 Uiso 1 1 calc R . .
H13B H 0.9634 0.6959 0.2753 0.123 Uiso 1 1 calc R . .
H13C H 0.9806 0.7190 0.2183 0.123 Uiso 1 1 calc R . .
C14 C 0.8194(3) 0.5255(4) 0.25862(18) 0.0807(14) Uani 1 1 d . . .
H14A H 0.8616 0.4526 0.2606 0.121 Uiso 1 1 calc R . .
H14B H 0.7567 0.4983 0.2450 0.121 Uiso 1 1 calc R . .
H14C H 0.8179 0.5609 0.2922 0.121 Uiso 1 1 calc R . .
C15 C 0.38539(19) 0.8117(3) 0.11257(12) 0.0401(7) Uani 1 1 d . . .
C16 C 0.2460(2) 0.8294(3) 0.13664(13) 0.0477(8) Uani 1 1 d . . .
H16A H 0.1951 0.8256 0.1558 0.057 Uiso 1 1 calc R . .
C17 C 0.24491(19) 0.8795(3) 0.08988(12) 0.0423(7) Uani 1 1 d . A .
C18 C 0.1638(2) 0.9318(3) 0.05412(14) 0.0509(8) Uani 1 1 d . . .
C19 C 0.0771(3) 0.9401(6) 0.0804(2) 0.113(2) Uani 1 1 d . A .
H19A H 0.0618 0.8557 0.0924 0.169 Uiso 1 1 calc R . .
H19B H 0.0251 0.9716 0.0569 0.169 Uiso 1 1 calc R . .
H19C H 0.0883 0.9983 0.1089 0.169 Uiso 1 1 calc R . .
C20 C 0.1424(13) 0.8332(17) 0.0146(9) 0.107(5) Uani 0.70(5) 1 d P A 3
H20A H 0.1008 0.7694 0.0262 0.160 Uiso 0.70(5) 1 calc PR A 3
H20B H 0.2003 0.7924 0.0076 0.160 Uiso 0.70(5) 1 calc PR A 3
H20C H 0.1122 0.8731 -0.0161 0.160 Uiso 0.70(5) 1 calc PR A 3
C20A C 0.155(3) 0.866(4) -0.0011(12) 0.087(10) Uani 0.30(5) 1 d P A 4
H20D H 0.1017 0.9024 -0.0224 0.131 Uiso 0.30(5) 1 calc PR A 4
H20E H 0.1451 0.7742 0.0023 0.131 Uiso 0.30(5) 1 calc PR A 4
H20F H 0.2118 0.8806 -0.0163 0.131 Uiso 0.30(5) 1 calc PR A 4
C21 C 0.1856(3) 1.0625(4) 0.0359(2) 0.0925(16) Uani 1 1 d . A .
H21A H 0.2411 1.0585 0.0184 0.139 Uiso 1 1 calc R . .
H21B H 0.1972 1.1201 0.0645 0.139 Uiso 1 1 calc R . .
H21C H 0.1329 1.0937 0.0129 0.139 Uiso 1 1 calc R . .
C22 C 0.3633(2) 0.7151(4) 0.19787(13) 0.0580(9) Uani 1 1 d . . .
H22A H 0.4292 0.6926 0.1999 0.087 Uiso 1 1 calc R . .
H22B H 0.3259 0.6377 0.1984 0.087 Uiso 1 1 calc R . .
H22C H 0.3532 0.7686 0.2265 0.087 Uiso 1 1 calc R . .
C23 C 0.4739(2) 0.6075(4) 0.06957(14) 0.0641(11) Uani 1 1 d . . .
H23A H 0.5339 0.5654 0.0646 0.077 Uiso 1 1 calc R . .
C24 C 0.4188(3) 0.6271(5) 0.01688(16) 0.0960(18) Uani 1 1 d . . .
H24A H 0.4064 0.5445 0.0007 0.144 Uiso 1 1 calc R . .
H24B H 0.4554 0.6795 -0.0036 0.144 Uiso 1 1 calc R . .
H24C H 0.3597 0.6696 0.0203 0.144 Uiso 1 1 calc R . .
C25 C 0.4215(3) 0.5170(4) 0.10117(19) 0.0818(14) Uani 1 1 d . . .
H25A H 0.4064 0.4385 0.0824 0.123 Uiso 1 1 calc R . .
H25B H 0.3640 0.5576 0.1087 0.123 Uiso 1 1 calc R . .
H25C H 0.4607 0.4973 0.1325 0.123 Uiso 1 1 calc R . .
C26 C 0.5322(2) 0.8743(5) 0.05704(14) 0.0716(13) Uani 1 1 d . . .
H26A H 0.4770 0.8790 0.0308 0.086 Uiso 1 1 calc R . .
C27 C 0.6156(3) 0.8270(7) 0.03079(19) 0.118(2) Uani 1 1 d . . .
H27A H 0.6295 0.8894 0.0057 0.177 Uiso 1 1 calc R . .
H27B H 0.5997 0.7457 0.0143 0.177 Uiso 1 1 calc R . .
H27C H 0.6702 0.8162 0.0558 0.177 Uiso 1 1 calc R . .
C28 C 0.5491(3) 1.0089(5) 0.07834(18) 0.0960(18) Uani 1 1 d . . .
H28A H 0.5631 1.0662 0.0516 0.144 Uiso 1 1 calc R . .
H28B H 0.6016 1.0075 0.1050 0.144 Uiso 1 1 calc R . .
H28C H 0.4933 1.0386 0.0920 0.144 Uiso 1 1 calc R . .
C29 C 0.6672(2) 0.5822(3) 0.14444(12) 0.0429(7) Uani 1 1 d . . .
C30 C 0.6353(3) 0.4711(3) 0.16613(13) 0.0532(9) Uani 1 1 d . . .
H30A H 0.5970 0.4784 0.1922 0.064 Uiso 1 1 calc R . .
C31 C 0.6588(3) 0.3500(4) 0.14997(17) 0.0728(12) Uani 1 1 d . . .
H31A H 0.6364 0.2768 0.1652 0.087 Uiso 1 1 calc R . .
C32 C 0.7144(3) 0.3369(5) 0.11190(19) 0.0828(14) Uani 1 1 d . . .
H32A H 0.7304 0.2550 0.1010 0.099 Uiso 1 1 calc R . .
C33 C 0.7466(3) 0.4446(5) 0.08985(15) 0.0711(13) Uani 1 1 d . . .
H33A H 0.7844 0.4362 0.0636 0.085 Uiso 1 1 calc R . .
C34 C 0.7238(2) 0.5655(4) 0.10610(13) 0.0535(9) Uani 1 1 d . . .
H34A H 0.7472 0.6380 0.0908 0.064 Uiso 1 1 calc R . .

loop_
_atom_site_aniso_label
_atom_site_aniso_U_11
_atom_site_aniso_U_22
_atom_site_aniso_U_33
_atom_site_aniso_U_23
_atom_site_aniso_U_13
_atom_site_aniso_U_12
Pd1 0.02540(11) 0.04670(14) 0.03265(13) 0.00082(10) -0.00456(9) 0.00319(9)
I1 0.04302(13) 0.05508(15) 0.06578(17) -0.01512(12) -0.01007(11) 0.01046(9)
N1 0.0348(14) 0.0599(18) 0.0413(15) -0.0008(13) -0.0092(12) -0.0076(11)
N2 0.0325(13) 0.0536(17) 0.0481(16) 0.0020(13) -0.0121(12) -0.0022(11)
N3 0.0311(13) 0.0585(17) 0.0359(14) 0.0037(12) -0.0033(11) 0.0029(11)
N4 0.0307(13) 0.0605(17) 0.0367(14) 0.0021(13) -0.0088(11) 0.0015(11)
P1 0.0274(4) 0.0546(5) 0.0410(5) 0.0009(4) -0.0080(3) 0.0031(3)
P2 0.0262(4) 0.0693(6) 0.0306(4) 0.0016(4) -0.0042(3) 0.0039(3)
C1 0.0316(15) 0.0491(19) 0.0434(18) -0.0005(15) -0.0100(14) 0.0003(13)
C2 0.0426(18) 0.071(2) 0.0391(19) -0.0007(17) -0.0081(15) 0.0001(16)
C3 0.0367(16) 0.051(2) 0.047(2) -0.0014(15) -0.0139(14) 0.0044(13)
C4 0.051(2) 0.055(2) 0.053(2) -0.0020(17) -0.0197(17) -0.0045(16)
C5 0.083(3) 0.148(5) 0.065(3) -0.036(3) -0.018(3) -0.019(3)
C6 0.058(2) 0.093(3) 0.105(4) -0.007(3) -0.046(3) -0.002(2)
C7 0.093(10) 0.054(5) 0.101(11) 0.013(5) -0.040(7) -0.035(5)
C7A 0.14(4) 0.13(2) 0.074(19) -0.007(14) -0.03(2) -0.07(2)
C8 0.0446(19) 0.086(3) 0.055(2) 0.003(2) -0.0071(17) -0.0224(18)
C9 0.0299(16) 0.083(3) 0.058(2) 0.007(2) -0.0054(16) -0.0068(16)
C10 0.061(3) 0.126(4) 0.070(3) 0.010(3) 0.014(2) -0.026(3)
C11 0.050(2) 0.071(3) 0.087(3) 0.023(2) -0.004(2) -0.0098(18)
C12 0.0429(18) 0.072(3) 0.054(2) -0.0098(19) -0.0152(16) 0.0209(16)
C13 0.045(2) 0.109(4) 0.084(3) -0.014(3) -0.022(2) 0.028(2)
C14 0.087(3) 0.067(3) 0.080(3) 0.010(2) -0.024(3) 0.025(2)
C15 0.0285(14) 0.0535(19) 0.0355(17) -0.0016(14) -0.0069(13) 0.0016(12)
C16 0.0310(15) 0.061(2) 0.050(2) -0.0024(17) 0.0016(14) 0.0045(14)
C17 0.0285(14) 0.0511(19) 0.0448(19) -0.0029(15) -0.0064(13) 0.0021(12)
C18 0.0363(16) 0.053(2) 0.059(2) 0.0031(17) -0.0142(15) 0.0058(14)
C19 0.043(2) 0.169(6) 0.126(5) 0.060(4) 0.007(3) 0.042(3)
C20 0.121(8) 0.081(8) 0.094(10) 0.003(7) -0.086(8) 0.024(6)
C20A 0.14(2) 0.070(17) 0.032(11) -0.016(10) -0.054(11) 0.064(16)
C21 0.064(3) 0.085(3) 0.120(4) 0.042(3) -0.026(3) -0.005(2)
C22 0.0451(19) 0.086(3) 0.042(2) 0.0162(19) 0.0021(16) 0.0057(17)
C23 0.0377(18) 0.098(3) 0.054(2) -0.033(2) -0.0088(17) 0.0114(18)
C24 0.064(3) 0.149(5) 0.066(3) -0.057(3) -0.027(2) 0.038(3)
C25 0.058(3) 0.074(3) 0.109(4) -0.036(3) -0.005(3) -0.004(2)
C26 0.0357(18) 0.135(4) 0.043(2) 0.031(2) -0.0003(16) 0.004(2)
C27 0.048(2) 0.231(7) 0.079(3) 0.067(4) 0.021(2) 0.026(3)
C28 0.084(3) 0.114(4) 0.082(3) 0.057(3) -0.024(3) -0.033(3)
C29 0.0325(15) 0.059(2) 0.0351(17) -0.0047(15) -0.0050(13) 0.0086(13)
C30 0.056(2) 0.056(2) 0.045(2) -0.0078(17) -0.0024(17) 0.0065(16)
C31 0.086(3) 0.054(2) 0.074(3) -0.007(2) -0.004(2) 0.010(2)
C32 0.086(3) 0.078(3) 0.080(3) -0.027(3) -0.005(3) 0.029(3)
C33 0.052(2) 0.112(4) 0.047(2) -0.025(2) -0.0019(18) 0.028(2)
C34 0.0354(16) 0.078(3) 0.044(2) -0.0067(18) -0.0047(15) 0.0092(16)

loop_
_atom_type_symbol
_atom_type_description
_atom_type_scat_dispersion_real
_atom_type_scat_dispersion_imag
_atom_type_scat_source
C C 0.0033 0.0016 'International Tables Vol C Tables 4.2.6.8 and 6.1.1.4'
H H 0.0000 0.0000 'International Tables Vol C Tables 4.2.6.8 and 6.1.1.4'
N N 0.0061 0.0033 'International Tables Vol C Tables 4.2.6.8 and 6.1.1.4'
P P 0.1023 0.0942 'International Tables Vol C Tables 4.2.6.8 and 6.1.1.4'
Pd Pd -0.9988 1.0072 'International Tables Vol C Tables 4.2.6.8 and 6.1.1.4'
I I -0.4742 1.8119 'International Tables Vol C Tables 4.2.6.8 and 6.1.1.4'

loop_
_geom_angle_atom_site_label_1
_geom_angle_atom_site_label_2
_geom_angle_atom_site_label_3
_geom_angle
C29 Pd1 P2 88.71(8)
C29 Pd1 P1 88.88(8)
P2 Pd1 P1 163.71(3)
C29 Pd1 I1 170.63(10)
P2 Pd1 I1 91.98(2)
P1 Pd1 I1 93.00(2)
C1 N1 C2 106.4(3)
C1 N1 C8 129.9(3)
C2 N1 C8 123.6(3)
C1 N2 C3 106.0(3)
C15 N3 C16 106.3(3)
C15 N3 C22 129.7(3)
C16 N3 C22 123.9(3)
C15 N4 C17 105.6(3)
C1 P1 C9 101.51(16)
C1 P1 C12 100.18(16)
C9 P1 C12 103.87(18)
C1 P1 Pd1 119.38(10)
C9 P1 Pd1 110.52(11)
C12 P1 Pd1 118.98(12)
C15 P2 C23 99.27(15)
C15 P2 C26 99.11(16)
C23 P2 C26 105.3(2)
C15 P2 Pd1 123.22(10)
C23 P2 Pd1 117.95(12)
C26 P2 Pd1 109.29(12)
N2 C1 N1 111.6(3)
N2 C1 P1 121.5(2)
N1 C1 P1 126.6(2)
C3 C2 N1 106.8(3)
C2 C3 N2 109.1(3)
C2 C3 C4 129.1(3)
N2 C3 C4 121.7(3)
C7A C4 C6 123(3)
C7A C4 C3 107(2)
C6 C4 C3 107.8(3)
C7A C4 C5 99(3)
C6 C4 C5 108.8(4)
C3 C4 C5 110.0(3)
C7A C4 C7 19(3)
C6 C4 C7 105.6(9)
C3 C4 C7 110.1(8)
C5 C4 C7 114.3(10)
C11 C9 C10 111.3(4)
C11 C9 P1 114.5(3)
C10 C9 P1 109.5(3)
C14 C12 C13 109.7(3)
C14 C12 P1 109.6(3)
C13 C12 P1 115.1(3)
N4 C15 N3 111.4(2)
N4 C15 P2 120.5(2)
N3 C15 P2 127.3(2)
C17 C16 N3 107.2(3)
C16 C17 N4 109.5(3)
C16 C17 C18 129.9(3)
N4 C17 C18 120.4(3)
C20 C18 C21 116.0(11)
C20 C18 C19 105.1(10)
C21 C18 C19 108.5(4)
C20 C18 C17 105.9(6)
C21 C18 C17 111.0(3)
C19 C18 C17 110.2(3)
C20 C18 C20A 21.1(17)
C21 C18 C20A 95.2(18)
C19 C18 C20A 118.0(18)
C17 C18 C20A 112.9(11)
C25 C23 C24 110.7(4)
C25 C23 P2 109.9(3)
C24 C23 P2 114.4(3)
C28 C26 C27 111.5(4)
C28 C26 P2 113.0(3)
C27 C26 P2 110.6(3)
C34 C29 C30 116.7(3)
C34 C29 Pd1 126.3(3)
C30 C29 Pd1 116.9(2)
C31 C30 C29 121.5(4)
C32 C31 C30 120.3(4)
C31 C32 C33 119.3(4)
C32 C33 C34 120.5(4)
C33 C34 C29 121.6(4)

loop_
_geom_bond_atom_site_label_1
_geom_bond_atom_site_label_2
_geom_bond_distance
Pd1 C29 2.021(3)
Pd1 P2 2.3405(8)
Pd1 P1 2.3430(8)
Pd1 I1 2.6904(3)
N1 C1 1.349(4)
N1 C2 1.373(4)
N1 C8 1.468(4)
N2 C1 1.322(4)
N2 C3 1.367(4)
N3 C15 1.351(4)
N3 C16 1.375(4)
N3 C22 1.454(4)
N4 C15 1.327(4)
N4 C17 1.373(4)
P1 C1 1.812(3)
P1 C9 1.846(4)
P1 C12 1.859(3)
P2 C15 1.822(3)
P2 C23 1.848(4)
P2 C26 1.849(4)
C2 C3 1.365(5)
C3 C4 1.514(4)
C4 C7A 1.37(5)
C4 C6 1.509(5)
C4 C5 1.518(6)
C4 C7 1.563(16)
C9 C11 1.516(6)
C9 C10 1.525(5)
C12 C14 1.528(6)
C12 C13 1.540(5)
C16 C17 1.349(5)
C17 C18 1.512(4)
C18 C20 1.477(15)
C18 C21 1.494(5)
C18 C19 1.502(6)
C18 C20A 1.61(3)
C23 C25 1.523(6)
C23 C24 1.537(5)
C26 C28 1.523(7)
C26 C27 1.539(6)
C29 C34 1.391(5)
C29 C30 1.397(5)
C30 C31 1.389(5)
C31 C32 1.371(6)
C32 C33 1.374(6)
C33 C34 1.386(5)
